data_7245397
loop_
_publ_author_name
'Dam, Binoyargha'
'Sahoo, Ashish Kumar'
'Patel, Bhisma K.'

_publ_section_title
;
 Visible-light-mediated synthesis of \b-keto sulfones using g-C3N4 as a
 recyclable photocatalyst under sustainable conditions
;
_journal_issue 18
_journal_name_full 'Green Chemistry'
_journal_page_first 7122
_journal_page_last 7130
_journal_paper_doi 10.1039/D2GC02254K
_journal_volume 24
_journal_year 2022
_chemical_formula_moiety 'C15 H14 O3 S'
_chemical_formula_sum 'C15 H14 O3 S'
_chemical_formula_weight 274.32
_space_group_crystal_system orthorhombic
_space_group_IT_number 61
_space_group_name_Hall '-P 2ac 2ab'
_space_group_name_H-M_alt 'P b c a'
_atom_sites_solution_hydrogens geom
_audit_creation_method SHELXL-2019/1
_audit_update_record
;
2022-06-08 deposited with the CCDC.	2022-08-17 downloaded from the CCDC.
;
_cell_angle_alpha 90
_cell_angle_beta 90
_cell_angle_gamma 90
_cell_formula_units_Z 8
_cell_length_a 11.5468(16)
_cell_length_b 10.2038(11)
_cell_length_c 22.824(3)
_cell_measurement_reflns_used 1600
_cell_measurement_temperature 296(2)
_cell_measurement_theta_max 25.24
_cell_measurement_theta_min 1.78
_cell_volume 2689.2(6)
_computing_structure_refinement 'SHELXL-2019/1 (Sheldrick, 2019)'
_diffrn_ambient_temperature 296(2)
_diffrn_measured_fraction_theta_full 0.962
_diffrn_measured_fraction_theta_max 0.941
_diffrn_measurement_device_type 'Bruker APEX-II CCD'
_diffrn_measurement_method '\f and \w scans'
_diffrn_radiation_type MoK\a
_diffrn_radiation_wavelength 0.71073
_diffrn_reflns_av_R_equivalents 0.0722
_diffrn_reflns_av_unetI/netI 0.1096
_diffrn_reflns_Laue_measured_fraction_full 0.962
_diffrn_reflns_Laue_measured_fraction_max 0.941
_diffrn_reflns_limit_h_max 11
_diffrn_reflns_limit_h_min -15
_diffrn_reflns_limit_k_max 13
_diffrn_reflns_limit_k_min -12
_diffrn_reflns_limit_l_max 30
_diffrn_reflns_limit_l_min -22
_diffrn_reflns_number 9635
_diffrn_reflns_point_group_measured_fraction_full 0.962
_diffrn_reflns_point_group_measured_fraction_max 0.941
_diffrn_reflns_theta_full 25.242
_diffrn_reflns_theta_max 28.293
_diffrn_reflns_theta_min 1.784
_exptl_absorpt_coefficient_mu 0.241
_exptl_absorpt_correction_type none
_exptl_crystal_colour Colorless
_exptl_crystal_density_diffrn 1.355
_exptl_crystal_description Block
_exptl_crystal_F_000 1152
_refine_diff_density_max 0.264
_refine_diff_density_min -0.362
_refine_diff_density_rms 0.086
_refine_ls_extinction_method none
_refine_ls_goodness_of_fit_ref 1.060
_refine_ls_hydrogen_treatment constr
_refine_ls_matrix_type full
_refine_ls_number_parameters 173
_refine_ls_number_reflns 3152
_refine_ls_number_restraints 0
_refine_ls_restrained_S_all 1.060
_refine_ls_R_factor_all 0.1411
_refine_ls_R_factor_gt 0.0621
_refine_ls_shift/su_max 0.000
_refine_ls_shift/su_mean 0.000
_refine_ls_structure_factor_coef Fsqd
_refine_ls_weighting_details 'w=1/[\s^2^(Fo^2^)+(0.0829P)^2^] where P=(Fo^2^+2Fc^2^)/3'
_refine_ls_weighting_scheme calc
_refine_ls_wR_factor_gt 0.1496
_refine_ls_wR_factor_ref 0.2039
_reflns_Friedel_coverage 0.000
_reflns_number_gt 1600
_reflns_number_total 3152
_reflns_threshold_expression 'I > 2\s(I)'
_cod_data_source_file d2gc02254k2.cif
_cod_data_source_block mo_BIN1_BKP_22_04_22_0m_a
_cod_depositor_comments 'Adding full bibliography for 7245396--7245397.cif.'
_cod_database_code 7245397
_shelx_shelxl_version_number 2019/1
_shelx_space_group_comment
;
The symmetry employed for this shelxl refinement is uniquely defined
by the following loop, which should always be used as a source of
symmetry information in preference to the above space-group names.
They are only intended as comments.
;

loop_
_space_group_symop_operation_xyz
'x, y, z'
'-x+1/2, -y, z+1/2'
'-x, y+1/2, -z+1/2'
'x+1/2, -y+1/2, -z'
'-x, -y, -z'
'x-1/2, y, -z-1/2'
'x, -y-1/2, z-1/2'
'-x-1/2, y-1/2, z'

loop_
_atom_site_label
_atom_site_type_symbol
_atom_site_fract_x
_atom_site_fract_y
_atom_site_fract_z
_atom_site_U_iso_or_equiv
_atom_site_adp_type
_atom_site_occupancy
_atom_site_site_symmetry_order
_atom_site_calc_flag
_atom_site_refinement_flags_posn
_atom_site_refinement_flags_adp
_atom_site_refinement_flags_occupancy
_atom_site_disorder_assembly
_atom_site_disorder_group
S1 S 0.19615(7) 0.76004(8) 0.35846(5) 0.0433(3) Uani 1 1 d . . . . .
O1 O 0.1732(2) 0.6239(2) 0.34814(13) 0.0546(7) Uani 1 1 d . . . . .
O2 O 0.1040(2) 0.8428(2) 0.37877(13) 0.0613(8) Uani 1 1 d . . . . .
O3 O 0.4418(2) 0.7720(3) 0.27402(14) 0.0674(8) Uani 1 1 d . . . . .
C1 C 0.3101(3) 0.7689(3) 0.41002(18) 0.0450(9) Uani 1 1 d . . . . .
C2 C 0.3117(3) 0.8718(4) 0.44920(19) 0.0586(11) Uani 1 1 d . . . . .
H2 H 0.256465 0.937928 0.447362 0.070 Uiso 1 1 calc R U . . .
C3 C 0.3974(4) 0.8738(4) 0.4911(2) 0.0761(13) Uani 1 1 d . . . . .
H3 H 0.399488 0.941467 0.518367 0.091 Uiso 1 1 calc R U . . .
C4 C 0.4790(4) 0.7776(5) 0.4929(2) 0.0772(14) Uani 1 1 d . . . . .
H4 H 0.536265 0.780185 0.521571 0.093 Uiso 1 1 calc R U . . .
C5 C 0.4779(4) 0.6779(4) 0.4534(2) 0.0729(13) Uani 1 1 d . . . . .
H5 H 0.534854 0.613496 0.454831 0.087 Uiso 1 1 calc R U . . .
C6 C 0.3918(3) 0.6721(4) 0.41091(18) 0.0560(11) Uani 1 1 d . . . . .
H6 H 0.389932 0.604132 0.383785 0.067 Uiso 1 1 calc R U . . .
C7 C 0.2486(3) 0.8311(3) 0.29267(16) 0.0453(9) Uani 1 1 d . . . . .
H7A H 0.184267 0.843097 0.265900 0.054 Uiso 1 1 calc R U . . .
H7B H 0.280271 0.916924 0.301432 0.054 Uiso 1 1 calc R U . . .
C8 C 0.3416(3) 0.7492(3) 0.26240(17) 0.0427(9) Uani 1 1 d . . . . .
C9 C 0.3078(3) 0.6466(3) 0.21995(16) 0.0383(8) Uani 1 1 d . . . . .
C10 C 0.1934(3) 0.6187(3) 0.20610(17) 0.0455(9) Uani 1 1 d . . . . .
H10 H 0.133919 0.665360 0.223989 0.055 Uiso 1 1 calc R U . . .
C11 C 0.1676(3) 0.5229(3) 0.16631(17) 0.0499(10) Uani 1 1 d . . . . .
H11 H 0.090396 0.504496 0.158159 0.060 Uiso 1 1 calc R U . . .
C12 C 0.2536(3) 0.4521(3) 0.13766(17) 0.0481(9) Uani 1 1 d . . . . .
C13 C 0.3671(3) 0.4795(3) 0.15254(17) 0.0520(10) Uani 1 1 d . . . . .
H13 H 0.426504 0.432356 0.134801 0.062 Uiso 1 1 calc R U . . .
C14 C 0.3944(3) 0.5743(3) 0.19274(17) 0.0470(9) Uani 1 1 d . . . . .
H14 H 0.471587 0.590333 0.201902 0.056 Uiso 1 1 calc R U . . .
C15 C 0.2234(4) 0.3509(4) 0.0924(2) 0.0685(13) Uani 1 1 d . . . . .
H15A H 0.281052 0.283106 0.092505 0.103 Uiso 1 1 calc R U . . .
H15B H 0.220661 0.391245 0.054465 0.103 Uiso 1 1 calc R U . . .
H15C H 0.149156 0.313601 0.101414 0.103 Uiso 1 1 calc R U . . .

loop_
_atom_site_aniso_label
_atom_site_aniso_U_11
_atom_site_aniso_U_22
_atom_site_aniso_U_33
_atom_site_aniso_U_23
_atom_site_aniso_U_13
_atom_site_aniso_U_12
S1 0.0404(5) 0.0414(5) 0.0480(7) -0.0007(4) 0.0011(4) -0.0010(4)
O1 0.0583(15) 0.0420(14) 0.063(2) -0.0004(13) -0.0049(13) -0.0136(11)
O2 0.0493(15) 0.0689(17) 0.066(2) -0.0044(14) 0.0087(13) 0.0132(12)
O3 0.0419(14) 0.0758(18) 0.085(2) -0.0201(16) -0.0127(14) -0.0049(12)
C1 0.052(2) 0.0408(19) 0.043(2) 0.0052(17) -0.0021(16) -0.0053(16)
C2 0.072(3) 0.052(2) 0.051(3) -0.003(2) -0.002(2) -0.0082(19)
C3 0.092(3) 0.081(3) 0.055(3) -0.008(2) -0.013(3) -0.024(3)
C4 0.067(3) 0.108(4) 0.057(3) 0.019(3) -0.019(2) -0.021(3)
C5 0.062(3) 0.085(3) 0.071(4) 0.024(3) -0.011(2) 0.003(2)
C6 0.056(2) 0.058(2) 0.055(3) 0.0065(19) -0.003(2) 0.0033(18)
C7 0.053(2) 0.0378(19) 0.045(2) 0.0015(17) -0.0013(17) 0.0040(15)
C8 0.0434(18) 0.0442(19) 0.041(2) 0.0019(16) -0.0015(16) -0.0008(15)
C9 0.0352(17) 0.0403(17) 0.039(2) 0.0061(15) 0.0022(15) 0.0005(14)
C10 0.0361(17) 0.051(2) 0.049(3) -0.0012(18) 0.0022(16) 0.0032(15)
C11 0.0396(19) 0.060(2) 0.050(3) -0.0005(19) -0.0076(17) -0.0032(16)
C12 0.055(2) 0.049(2) 0.040(2) 0.0037(17) -0.0041(18) -0.0012(17)
C13 0.048(2) 0.058(2) 0.050(3) -0.0069(19) 0.0034(18) 0.0101(17)
C14 0.0355(18) 0.053(2) 0.052(3) -0.0026(18) 0.0026(16) 0.0026(15)
C15 0.088(3) 0.068(3) 0.050(3) -0.010(2) -0.008(2) -0.007(2)

loop_
_atom_type_symbol
_atom_type_description
_atom_type_scat_dispersion_real
_atom_type_scat_dispersion_imag
_atom_type_scat_source
C C 0.0033 0.0016 'International Tables Vol C Tables 4.2.6.8 and 6.1.1.4'
O O 0.0106 0.0060 'International Tables Vol C Tables 4.2.6.8 and 6.1.1.4'
S S 0.1246 0.1234 'International Tables Vol C Tables 4.2.6.8 and 6.1.1.4'
H H 0.0000 0.0000 'International Tables Vol C Tables 4.2.6.8 and 6.1.1.4'

loop_
_geom_angle_atom_site_label_1
_geom_angle_atom_site_label_2
_geom_angle_atom_site_label_3
_geom_angle
_geom_angle_site_symmetry_1
_geom_angle_site_symmetry_3
_geom_angle_publ_flag
O1 S1 O2 119.10(15) . . ?
O1 S1 C1 107.25(16) . . ?
O2 S1 C1 107.85(18) . . ?
O1 S1 C7 108.65(16) . . ?
O2 S1 C7 106.64(16) . . ?
C1 S1 C7 106.76(17) . . ?
C6 C1 C2 122.1(4) . . ?
C6 C1 S1 119.1(3) . . ?
C2 C1 S1 118.8(3) . . ?
C3 C2 C1 118.2(4) . . ?
C4 C3 C2 120.6(4) . . ?
C5 C4 C3 120.8(4) . . ?
C4 C5 C6 120.1(4) . . ?
C1 C6 C5 118.3(4) . . ?
C8 C7 S1 113.6(2) . . ?
O3 C8 C9 122.2(3) . . ?
O3 C8 C7 117.9(3) . . ?
C9 C8 C7 119.9(3) . . ?
C10 C9 C14 118.3(3) . . ?
C10 C9 C8 123.1(3) . . ?
C14 C9 C8 118.6(3) . . ?
C11 C10 C9 120.3(3) . . ?
C10 C11 C12 121.9(3) . . ?
C13 C12 C11 117.2(3) . . ?
C13 C12 C15 121.9(3) . . ?
C11 C12 C15 121.0(3) . . ?
C14 C13 C12 121.7(3) . . ?
C13 C14 C9 120.6(3) . . ?

loop_
_geom_bond_atom_site_label_1
_geom_bond_atom_site_label_2
_geom_bond_distance
_geom_bond_site_symmetry_2
_geom_bond_publ_flag
S1 O1 1.434(2) . ?
S1 O2 1.435(2) . ?
S1 C1 1.767(4) . ?
S1 C7 1.774(4) . ?
O3 C8 1.209(4) . ?
C1 C6 1.367(5) . ?
C1 C2 1.379(5) . ?
C2 C3 1.375(6) . ?
C3 C4 1.362(6) . ?
C4 C5 1.360(6) . ?
C5 C6 1.391(6) . ?
C7 C8 1.526(5) . ?
C8 C9 1.478(5) . ?
C9 C10 1.389(4) . ?
C9 C14 1.389(4) . ?
C10 C11 1.367(5) . ?
C11 C12 1.391(5) . ?
C12 C13 1.383(5) . ?
C12 C15 1.501(5) . ?
C13 C14 1.370(5) . ?
